data_7109111
loop_
_publ_author_name
'Ina S. Dubinsky-Davidchik'
'Israel Goldberg'
'Arkadi Vigalok'
'Andrei N. Vedernikov'

_publ_section_title
;
 Unprecedented 1,3-migration of the aryl ligand in metallacyclic aryl
 alpha-naphthyl Pt(IV) difluorides to produce beta-arylnaphthyl Pt(II)
 complexes
;
_journal_name_full Chem.Commun.
_journal_page_first 3446
_journal_paper_doi 10.1039/c3cc41079j
_journal_volume 49
_journal_year 2013
_chemical_formula_moiety 'C28 H34 N O P Pt'
_chemical_formula_sum 'C28 H34 N O P Pt'
_chemical_formula_weight 626.62
_chemical_name_systematic
;
?
;
_space_group_IT_number 14
_symmetry_cell_setting monoclinic
_symmetry_space_group_name_Hall '-P 2yn'
_symmetry_space_group_name_H-M 'P 1 21/n 1'
_atom_sites_solution_hydrogens geom
_atom_sites_solution_primary direct
_atom_sites_solution_secondary difmap
_audit_creation_method SHELXL-97
_cell_angle_alpha 90.00
_cell_angle_beta 112.2537(9)
_cell_angle_gamma 90.00
_cell_formula_units_Z 4
_cell_length_a 18.0579(4)
_cell_length_b 7.3176(2)
_cell_length_c 19.7918(5)
_cell_measurement_reflns_used 5570
_cell_measurement_temperature 110(2)
_cell_measurement_theta_max 27.89
_cell_measurement_theta_min 2.44
_cell_volume 2420.50(11)
_computing_cell_refinement Denzo
_computing_data_collection 'Collect, Nonius B.V.'
_computing_data_reduction 'Denzo & Scalepack'
_computing_structure_refinement 'SHELXL-97 (Sheldrick, 1997)'
_computing_structure_solution SIR97
_diffrn_ambient_temperature 110(2)
_diffrn_detector_area_resol_mean 12.8
_diffrn_measured_fraction_theta_full 0.992
_diffrn_measured_fraction_theta_max 0.992
_diffrn_measurement_device_type 'Nonius KappaCCD'
_diffrn_measurement_method '1 deg. \f scans'
_diffrn_radiation_monochromator graphite
_diffrn_radiation_source 'fine-focus sealed tube'
_diffrn_radiation_type MoK\a
_diffrn_radiation_wavelength 0.71073
_diffrn_reflns_av_R_equivalents 0.0640
_diffrn_reflns_av_sigmaI/netI 0.0718
_diffrn_reflns_limit_h_max 23
_diffrn_reflns_limit_h_min 0
_diffrn_reflns_limit_k_max 9
_diffrn_reflns_limit_k_min 0
_diffrn_reflns_limit_l_max 24
_diffrn_reflns_limit_l_min -25
_diffrn_reflns_number 19408
_diffrn_reflns_theta_full 27.89
_diffrn_reflns_theta_max 27.89
_diffrn_reflns_theta_min 2.44
_diffrn_standards_number 0
_exptl_absorpt_coefficient_mu 5.884
_exptl_absorpt_correction_T_max 0.5907
_exptl_absorpt_correction_T_min 0.3209
_exptl_absorpt_correction_type multi-scan
_exptl_absorpt_process_details 'Blessing, 1995'
_exptl_crystal_colour yellow
_exptl_crystal_density_diffrn 1.720
_exptl_crystal_density_method 'not measured'
_exptl_crystal_description plate
_exptl_crystal_F_000 1240
_exptl_crystal_size_max 0.25
_exptl_crystal_size_mid 0.20
_exptl_crystal_size_min 0.10
_refine_diff_density_max 2.489
_refine_diff_density_min -2.210
_refine_diff_density_rms 0.189
_refine_ls_extinction_method none
_refine_ls_goodness_of_fit_ref 0.984
_refine_ls_hydrogen_treatment constr
_refine_ls_matrix_type full
_refine_ls_number_parameters 298
_refine_ls_number_reflns 5742
_refine_ls_number_restraints 0
_refine_ls_restrained_S_all 0.984
_refine_ls_R_factor_all 0.0758
_refine_ls_R_factor_gt 0.0429
_refine_ls_shift/su_max 0.001
_refine_ls_shift/su_mean 0.000
_refine_ls_structure_factor_coef Fsqd
_refine_ls_weighting_details 'calc w=1/[\s^2^(Fo^2^)+(0.0537P)^2^+0.0000P] where P=(Fo^2^+2Fc^2^)/3'
_refine_ls_weighting_scheme calc
_refine_ls_wR_factor_gt 0.0902
_refine_ls_wR_factor_ref 0.1019
_reflns_number_gt 4087
_reflns_number_total 5742
_reflns_threshold_expression >2sigma(I)
_cod_data_source_file c3cc41079j.txt
_cod_data_source_block ar84
_cod_original_cell_volume 2420.50(10)
_cod_original_sg_symbol_H-M 'P 21/n'
_cod_database_code 7109111

loop_
_symmetry_equiv_pos_as_xyz
'x, y, z'
'-x+1/2, y+1/2, -z+1/2'
'-x, -y, -z'
'x-1/2, -y-1/2, z-1/2'

loop_
_atom_site_label
_atom_site_type_symbol
_atom_site_fract_x
_atom_site_fract_y
_atom_site_fract_z
_atom_site_U_iso_or_equiv
_atom_site_adp_type
_atom_site_occupancy
_atom_site_symmetry_multiplicity
_atom_site_calc_flag
_atom_site_refinement_flags
Pt1 Pt 0.171996(12) 0.27382(3) 0.519353(12) 0.02477(9) Uani 1 1 d .
P2 P 0.22499(9) 0.4026(2) 0.43945(8) 0.0244(3) Uani 1 1 d .
C3 C 0.2386(3) 0.6553(8) 0.4586(3) 0.0279(13) Uani 1 1 d .
C4 C 0.2913(4) 0.7581(8) 0.4253(4) 0.0347(15) Uani 1 1 d .
H4A H 0.2649 0.7585 0.3720 0.052 Uiso 1 1 calc R
H4B H 0.3433 0.6969 0.4395 0.052 Uiso 1 1 calc R
H4C H 0.2993 0.8842 0.4433 0.052 Uiso 1 1 calc R
C5 C 0.1567(4) 0.7460(9) 0.4373(4) 0.0365(16) Uani 1 1 d .
H5A H 0.1635 0.8717 0.4557 0.055 Uiso 1 1 calc R
H5B H 0.1242 0.6772 0.4585 0.055 Uiso 1 1 calc R
H5C H 0.1298 0.7473 0.3840 0.055 Uiso 1 1 calc R
C6 C 0.2813(4) 0.6719(9) 0.5425(3) 0.0362(15) Uani 1 1 d .
H6A H 0.2858 0.8011 0.5565 0.054 Uiso 1 1 calc R
H6B H 0.3348 0.6180 0.5579 0.054 Uiso 1 1 calc R
H6C H 0.2502 0.6070 0.5662 0.054 Uiso 1 1 calc R
C7 C 0.1706(3) 0.3537(9) 0.3377(3) 0.0283(13) Uani 1 1 d .
C8 C 0.0818(3) 0.3259(9) 0.3258(3) 0.0346(15) Uani 1 1 d .
H8A H 0.0507 0.3021 0.2740 0.052 Uiso 1 1 calc R
H8B H 0.0614 0.4363 0.3409 0.052 Uiso 1 1 calc R
H8C H 0.0769 0.2217 0.3550 0.052 Uiso 1 1 calc R
C9 C 0.1730(4) 0.4963(10) 0.2822(3) 0.0392(16) Uani 1 1 d .
H9A H 0.2288 0.5195 0.2887 0.059 Uiso 1 1 calc R
H9B H 0.1485 0.6100 0.2897 0.059 Uiso 1 1 calc R
H9C H 0.1435 0.4507 0.2327 0.059 Uiso 1 1 calc R
C10 C 0.1997(4) 0.1697(10) 0.3228(4) 0.0374(15) Uani 1 1 d .
H10A H 0.1676 0.1315 0.2728 0.056 Uiso 1 1 calc R
H10B H 0.1945 0.0791 0.3572 0.056 Uiso 1 1 calc R
H10C H 0.2560 0.1794 0.3289 0.056 Uiso 1 1 calc R
C11 C 0.3283(3) 0.3078(8) 0.4754(3) 0.0241(12) Uani 1 1 d .
C12 C 0.3890(3) 0.3243(9) 0.4480(3) 0.0305(14) Uani 1 1 d .
C13 C 0.4648(4) 0.2519(8) 0.4900(4) 0.0337(15) Uani 1 1 d .
H13 H 0.5063 0.2650 0.4719 0.040 Uiso 1 1 calc R
C14 C 0.4821(4) 0.1650(9) 0.5544(4) 0.0336(15) Uani 1 1 d .
H14 H 0.5348 0.1213 0.5806 0.040 Uiso 1 1 calc R
C15 C 0.4222(3) 0.1391(8) 0.5830(3) 0.0293(14) Uani 1 1 d .
C16 C 0.4360(3) 0.0442(8) 0.6491(3) 0.0303(14) Uani 1 1 d .
H16 H 0.4868 -0.0093 0.6747 0.036 Uiso 1 1 calc R
C17 C 0.3770(3) 0.0284(8) 0.6767(3) 0.0276(13) Uani 1 1 d .
H17 H 0.3880 -0.0325 0.7218 0.033 Uiso 1 1 calc R
C18 C 0.3004(3) 0.1018(8) 0.6384(3) 0.0250(13) Uani 1 1 d .
C19 C 0.2839(3) 0.1936(8) 0.5724(3) 0.0257(13) Uani 1 1 d .
C20 C 0.3447(3) 0.2147(7) 0.5441(3) 0.0245(12) Uani 1 1 d .
C21 C 0.3808(4) 0.4109(9) 0.3766(4) 0.0360(15) Uani 1 1 d .
H21A H 0.3288 0.4721 0.3552 0.054 Uiso 1 1 calc R
H21B H 0.3847 0.3164 0.3430 0.054 Uiso 1 1 calc R
H21C H 0.4237 0.5007 0.3849 0.054 Uiso 1 1 calc R
C22 C 0.2320(3) 0.0902(8) 0.6614(3) 0.0249(13) Uani 1 1 d .
C23 C 0.2342(3) 0.0158(8) 0.7266(3) 0.0312(14) Uani 1 1 d .
H23 H 0.2821 -0.0404 0.7585 0.037 Uiso 1 1 calc R
C24 C 0.1675(4) 0.0214(8) 0.7465(3) 0.0320(14) Uani 1 1 d .
H24 H 0.1701 -0.0271 0.7919 0.038 Uiso 1 1 calc R
C25 C 0.0975(4) 0.1000(9) 0.6979(3) 0.0320(14) Uani 1 1 d .
C26 C 0.0931(4) 0.1709(9) 0.6304(3) 0.0311(14) Uani 1 1 d .
H26 H 0.0440 0.2205 0.5976 0.037 Uiso 1 1 calc R
C27 C 0.1598(3) 0.1695(8) 0.6108(3) 0.0292(13) Uani 1 1 d .
O28 O 0.0274(2) 0.1171(6) 0.7104(2) 0.0381(11) Uani 1 1 d .
C29 C 0.0297(4) 0.0588(9) 0.7791(3) 0.0348(15) Uani 1 1 d .
H29A H 0.0455 -0.0701 0.7863 0.052 Uiso 1 1 calc R
H29B H -0.0234 0.0732 0.7811 0.052 Uiso 1 1 calc R
H29C H 0.0686 0.1326 0.8176 0.052 Uiso 1 1 calc R
N30 N 0.0496(3) 0.3210(7) 0.4689(3) 0.0310(12) Uani 1 1 d .
C31 C -0.0168(4) 0.3207(9) 0.4387(4) 0.0325(14) Uani 1 1 d .
C32 C -0.1034(4) 0.3195(10) 0.3951(4) 0.0393(16) Uani 1 1 d .
H32A H -0.1276 0.4315 0.4048 0.059 Uiso 1 1 calc R
H32B H -0.1279 0.2130 0.4085 0.059 Uiso 1 1 calc R
H32C H -0.1126 0.3134 0.3431 0.059 Uiso 1 1 calc R

loop_
_atom_site_aniso_label
_atom_site_aniso_U_11
_atom_site_aniso_U_22
_atom_site_aniso_U_33
_atom_site_aniso_U_23
_atom_site_aniso_U_13
_atom_site_aniso_U_12
Pt1 0.02315(14) 0.02989(14) 0.02043(13) 0.00206(10) 0.00730(9) 0.00207(9)
P2 0.0264(8) 0.0244(8) 0.0222(8) -0.0008(6) 0.0090(6) -0.0005(6)
C3 0.026(3) 0.024(3) 0.031(3) -0.001(3) 0.007(3) 0.003(2)
C4 0.031(3) 0.031(4) 0.039(4) 0.000(3) 0.010(3) -0.006(3)
C5 0.039(4) 0.041(4) 0.019(3) 0.001(3) 0.000(3) 0.004(3)
C6 0.045(4) 0.027(3) 0.031(4) -0.007(3) 0.008(3) -0.003(3)
C7 0.031(3) 0.034(3) 0.021(3) -0.001(3) 0.010(3) -0.004(3)
C8 0.036(4) 0.042(4) 0.022(3) 0.000(3) 0.006(3) -0.006(3)
C9 0.034(4) 0.054(5) 0.027(4) 0.005(3) 0.008(3) -0.007(3)
C10 0.045(4) 0.040(4) 0.027(4) -0.011(3) 0.014(3) -0.006(3)
C11 0.028(3) 0.021(3) 0.023(3) -0.002(2) 0.010(2) 0.006(2)
C12 0.030(3) 0.029(3) 0.031(4) -0.004(3) 0.011(3) -0.001(3)
C13 0.029(3) 0.047(4) 0.032(4) -0.005(3) 0.019(3) -0.004(3)
C14 0.027(3) 0.033(4) 0.037(4) -0.007(3) 0.008(3) 0.006(3)
C15 0.026(3) 0.025(3) 0.032(4) -0.001(3) 0.005(3) -0.002(2)
C16 0.021(3) 0.029(3) 0.032(4) -0.004(3) 0.000(3) 0.003(2)
C17 0.031(3) 0.025(3) 0.024(3) 0.000(2) 0.007(3) 0.002(2)
C18 0.023(3) 0.026(3) 0.025(3) -0.002(2) 0.008(2) 0.002(2)
C19 0.029(3) 0.023(3) 0.025(3) -0.001(2) 0.010(2) 0.000(2)
C20 0.027(3) 0.019(3) 0.026(3) -0.005(2) 0.007(2) 0.000(2)
C21 0.031(3) 0.039(4) 0.039(4) 0.002(3) 0.014(3) -0.003(3)
C22 0.029(3) 0.022(3) 0.021(3) 0.002(2) 0.007(2) 0.000(2)
C23 0.033(3) 0.028(3) 0.027(3) 0.004(3) 0.005(3) 0.004(3)
C24 0.040(4) 0.028(3) 0.025(3) 0.005(3) 0.009(3) -0.001(3)
C25 0.034(3) 0.035(4) 0.030(4) -0.004(3) 0.016(3) -0.004(3)
C26 0.029(3) 0.039(4) 0.025(3) 0.007(3) 0.010(3) 0.001(3)
C27 0.030(3) 0.025(3) 0.032(3) 0.000(3) 0.010(3) 0.000(2)
O28 0.037(3) 0.049(3) 0.032(3) 0.011(2) 0.017(2) -0.001(2)
C29 0.042(4) 0.038(4) 0.029(4) 0.001(3) 0.018(3) -0.008(3)
N30 0.031(3) 0.036(3) 0.027(3) 0.006(2) 0.012(2) 0.003(2)
C31 0.032(4) 0.040(4) 0.028(3) -0.007(3) 0.015(3) 0.000(3)
C32 0.032(4) 0.048(4) 0.035(4) -0.005(3) 0.009(3) 0.010(3)

loop_
_atom_type_symbol
_atom_type_description
_atom_type_scat_dispersion_real
_atom_type_scat_dispersion_imag
_atom_type_scat_source
C C 0.0033 0.0016 'International Tables Vol C Tables 4.2.6.8 and 6.1.1.4'
H H 0.0000 0.0000 'International Tables Vol C Tables 4.2.6.8 and 6.1.1.4'
N N 0.0061 0.0033 'International Tables Vol C Tables 4.2.6.8 and 6.1.1.4'
P P 0.1023 0.0942 'International Tables Vol C Tables 4.2.6.8 and 6.1.1.4'
Pt Pt -1.7033 8.3905 'International Tables Vol C Tables 4.2.6.8 and 6.1.1.4'
O O 0.0106 0.0060 'International Tables Vol C Tables 4.2.6.8 and 6.1.1.4'

loop_
_geom_angle_atom_site_label_1
_geom_angle_atom_site_label_2
_geom_angle_atom_site_label_3
_geom_angle
C19 Pt1 C27 81.5(2)
C19 Pt1 N30 171.3(2)
C27 Pt1 N30 92.1(2)
C19 Pt1 P2 83.14(18)
C27 Pt1 P2 162.99(17)
N30 Pt1 P2 103.95(15)
C11 P2 C3 104.7(3)
C11 P2 C7 112.0(3)
C3 P2 C7 111.8(3)
C11 P2 Pt1 101.51(19)
C3 P2 Pt1 108.4(2)
C7 P2 Pt1 117.30(19)
C5 C3 C4 111.1(5)
C5 C3 C6 107.3(5)
C4 C3 C6 106.4(5)
C5 C3 P2 109.4(4)
C4 C3 P2 116.6(4)
C6 C3 P2 105.4(4)
C3 C4 H4A 109.5
C3 C4 H4B 109.5
H4A C4 H4B 109.5
C3 C4 H4C 109.5
H4A C4 H4C 109.5
H4B C4 H4C 109.5
C3 C5 H5A 109.5
C3 C5 H5B 109.5
H5A C5 H5B 109.5
C3 C5 H5C 109.5
H5A C5 H5C 109.5
H5B C5 H5C 109.5
C3 C6 H6A 109.5
C3 C6 H6B 109.5
H6A C6 H6B 109.5
C3 C6 H6C 109.5
H6A C6 H6C 109.5
H6B C6 H6C 109.5
C10 C7 C9 111.1(5)
C10 C7 C8 105.7(5)
C9 C7 C8 107.0(5)
C10 C7 P2 107.1(4)
C9 C7 P2 119.1(4)
C8 C7 P2 106.0(4)
C7 C8 H8A 109.5
C7 C8 H8B 109.5
H8A C8 H8B 109.5
C7 C8 H8C 109.5
H8A C8 H8C 109.5
H8B C8 H8C 109.5
C7 C9 H9A 109.5
C7 C9 H9B 109.5
H9A C9 H9B 109.5
C7 C9 H9C 109.5
H9A C9 H9C 109.5
H9B C9 H9C 109.5
C7 C10 H10A 109.5
C7 C10 H10B 109.5
H10A C10 H10B 109.5
C7 C10 H10C 109.5
H10A C10 H10C 109.5
H10B C10 H10C 109.5
C12 C11 C20 119.5(5)
C12 C11 P2 129.7(5)
C20 C11 P2 110.7(4)
C11 C12 C13 117.9(6)
C11 C12 C21 126.0(5)
C13 C12 C21 116.1(5)
C14 C13 C12 124.0(6)
C14 C13 H13 118.0
C12 C13 H13 118.0
C13 C14 C15 120.2(6)
C13 C14 H14 119.9
C15 C14 H14 119.9
C14 C15 C16 122.9(5)
C14 C15 C20 118.4(6)
C16 C15 C20 118.7(6)
C17 C16 C15 121.2(5)
C17 C16 H16 119.4
C15 C16 H16 119.4
C16 C17 C18 120.3(6)
C16 C17 H17 119.8
C18 C17 H17 119.8
C19 C18 C17 120.3(5)
C19 C18 C22 114.2(5)
C17 C18 C22 125.4(5)
C18 C19 C20 119.9(5)
C18 C19 Pt1 116.8(4)
C20 C19 Pt1 123.1(4)
C19 C20 C15 119.5(6)
C19 C20 C11 120.6(5)
C15 C20 C11 119.9(5)
C12 C21 H21A 109.5
C12 C21 H21B 109.5
H21A C21 H21B 109.5
C12 C21 H21C 109.5
H21A C21 H21C 109.5
H21B C21 H21C 109.5
C23 C22 C27 120.4(5)
C23 C22 C18 125.4(5)
C27 C22 C18 114.2(5)
C22 C23 C24 121.7(6)
C22 C23 H23 119.1
C24 C23 H23 119.1
C25 C24 C23 118.0(6)
C25 C24 H24 121.0
C23 C24 H24 121.0
C24 C25 O28 124.5(6)
C24 C25 C26 121.3(6)
O28 C25 C26 114.1(5)
C27 C26 C25 121.0(6)
C27 C26 H26 119.5
C25 C26 H26 119.5
C26 C27 C22 117.4(6)
C26 C27 Pt1 129.3(4)
C22 C27 Pt1 113.2(4)
C25 O28 C29 116.7(5)
O28 C29 H29A 109.5
O28 C29 H29B 109.5
H29A C29 H29B 109.5
O28 C29 H29C 109.5
H29A C29 H29C 109.5
H29B C29 H29C 109.5
C31 N30 Pt1 169.9(5)
N30 C31 C32 176.9(7)
C31 C32 H32A 109.5
C31 C32 H32B 109.5
H32A C32 H32B 109.5
C31 C32 H32C 109.5
H32A C32 H32C 109.5
H32B C32 H32C 109.5

loop_
_geom_bond_atom_site_label_1
_geom_bond_atom_site_label_2
_geom_bond_distance
Pt1 C19 1.981(6)
Pt1 C27 2.051(6)
Pt1 N30 2.080(5)
Pt1 P2 2.3348(16)
P2 C11 1.861(5)
P2 C3 1.885(6)
P2 C7 1.910(6)
C3 C5 1.528(8)
C3 C4 1.542(9)
C3 C6 1.549(8)
C4 H4A 0.9800
C4 H4B 0.9800
C4 H4C 0.9800
C5 H5A 0.9800
C5 H5B 0.9800
C5 H5C 0.9800
C6 H6A 0.9800
C6 H6B 0.9800
C6 H6C 0.9800
C7 C10 1.515(9)
C7 C9 1.528(9)
C7 C8 1.543(8)
C8 H8A 0.9800
C8 H8B 0.9800
C8 H8C 0.9800
C9 H9A 0.9800
C9 H9B 0.9800
C9 H9C 0.9800
C10 H10A 0.9800
C10 H10B 0.9800
C10 H10C 0.9800
C11 C12 1.399(8)
C11 C20 1.448(8)
C12 C13 1.408(9)
C12 C21 1.505(9)
C13 C14 1.352(9)
C13 H13 0.9500
C14 C15 1.411(9)
C14 H14 0.9500
C15 C16 1.416(9)
C15 C20 1.429(8)
C16 C17 1.373(8)
C16 H16 0.9500
C17 C18 1.408(8)
C17 H17 0.9500
C18 C19 1.397(8)
C18 C22 1.472(8)
C19 C20 1.416(8)
C21 H21A 0.9800
C21 H21B 0.9800
C21 H21C 0.9800
C22 C23 1.388(8)
C22 C27 1.432(8)
C23 C24 1.403(8)
C23 H23 0.9500
C24 C25 1.390(8)
C24 H24 0.9500
C25 O28 1.385(7)
C25 C26 1.407(9)
C26 C27 1.398(8)
C26 H26 0.9500
O28 C29 1.410(7)
C29 H29A 0.9800
C29 H29B 0.9800
C29 H29C 0.9800
N30 C31 1.119(7)
C31 C32 1.473(9)
C32 H32A 0.9800
C32 H32B 0.9800
C32 H32C 0.9800
